data_1519429
loop_
_publ_author_name
'Braunschweig, H.'
'Gackstatter, A.'
'Kupfer, T.'
'Scheller, T.'
'Hupp, F.'
'Damme, A.'
'Arnold, N.'
'Ewing, W. C.'

_publ_section_title
;
 Generation of 1,2-azaboretidines via reduction of ADC borane adducts
;
_journal_issue 6
_journal_name_full 'Chem. Sci.'
_journal_page_first 3461
_journal_paper_doi 10.1039/C5SC01077B
_journal_volume 6
_journal_year 2015
_chemical_formula_moiety 'C23 H41 B N2'
_chemical_formula_sum 'C23 H41 B N2'
_chemical_formula_weight 356.39
_space_group_crystal_system triclinic
_space_group_IT_number 2
_space_group_name_Hall '-P 1'
_space_group_name_H-M_alt 'P -1'
_symmetry_space_group_name_Hall '-P 1'
_symmetry_space_group_name_H-M 'P -1'
_atom_sites_solution_hydrogens geom
_atom_sites_solution_secondary iterative
_audit_creation_method SHELXL-2014/6
_audit_update_record
;
2015-01-08 deposited with the CCDC.
2015-04-16 downloaded from the CCDC.
;
_cell_angle_alpha 73.468(12)
_cell_angle_beta 79.717(9)
_cell_angle_gamma 77.485(8)
_cell_formula_units_Z 2
_cell_length_a 8.8938(17)
_cell_length_b 9.258(2)
_cell_length_c 15.064(3)
_cell_measurement_reflns_used 4498
_cell_measurement_temperature 100(2)
_cell_measurement_theta_max 26.62
_cell_measurement_theta_min 2.33
_cell_volume 1151.7(4)
_computing_cell_refinement 'Saint+ ver. V8.27B (Bruker AXS)'
_computing_data_collection 'APEX2 ver. 2014.9 (Bruker AXS)'
_computing_data_reduction 'Saint+ ver. V8.27B (Bruker AXS)'
_computing_molecular_graphics 'ShelXLe (Huebschle et all, 2011)'
_computing_publication_material 'SHELXL-2014/6 (Sheldrick, 2014)'
_computing_structure_refinement 'SHELXL-2014/6 (Sheldrick, 2014)'
_computing_structure_solution 'SHELXT (Sheldrick, 2012)'
_diffrn_ambient_temperature 100(2)
_diffrn_detector 'CCD area detector (Apex2)'
_diffrn_detector_area_resol_mean 8.333
_diffrn_measured_fraction_theta_full 1.000
_diffrn_measured_fraction_theta_max 1.000
_diffrn_measurement_device_type 'Bruker X8-APEX II'
_diffrn_measurement_method '\f and \w scans'
_diffrn_radiation_type MoK\a
_diffrn_radiation_wavelength 0.71073
_diffrn_reflns_av_R_equivalents 0.0617
_diffrn_reflns_av_unetI/netI 0.0605
_diffrn_reflns_laue_measured_fraction_full 1.000
_diffrn_reflns_laue_measured_fraction_max 1.000
_diffrn_reflns_limit_h_max 10
_diffrn_reflns_limit_h_min -10
_diffrn_reflns_limit_k_max 11
_diffrn_reflns_limit_k_min -11
_diffrn_reflns_limit_l_max 18
_diffrn_reflns_limit_l_min -18
_diffrn_reflns_number 22668
_diffrn_reflns_point_group_measured_fraction_full 1.000
_diffrn_reflns_point_group_measured_fraction_max 1.000
_diffrn_reflns_theta_full 26.000
_diffrn_reflns_theta_max 26.021
_diffrn_reflns_theta_min 1.421
_diffrn_source 'rotating-anode (Nonius FR-591)'
_exptl_absorpt_coefficient_mu 0.058
_exptl_absorpt_correction_T_max 0.7454
_exptl_absorpt_correction_T_min 0.6326
_exptl_absorpt_correction_type multi-scan
_exptl_absorpt_process_details 'SadAbs 2008/1 (Bruker AXS)'
_exptl_crystal_colour colourless
_exptl_crystal_density_diffrn 1.028
_exptl_crystal_description block
_exptl_crystal_F_000 396
_exptl_crystal_size_max 0.256
_exptl_crystal_size_mid 0.211
_exptl_crystal_size_min 0.054
_refine_diff_density_max 0.276
_refine_diff_density_min -0.204
_refine_diff_density_rms 0.039
_refine_ls_extinction_method none
_refine_ls_goodness_of_fit_ref 1.026
_refine_ls_hydrogen_treatment constr
_refine_ls_matrix_type full
_refine_ls_number_parameters 377
_refine_ls_number_reflns 4534
_refine_ls_number_restraints 498
_refine_ls_restrained_S_all 1.006
_refine_ls_R_factor_all 0.0861
_refine_ls_R_factor_gt 0.0549
_refine_ls_shift/su_max 0.000
_refine_ls_shift/su_mean 0.000
_refine_ls_structure_factor_coef Fsqd
_refine_ls_weighting_details 'w=1/[\s^2^(Fo^2^)+(0.0564P)^2^+0.4943P] where P=(Fo^2^+2Fc^2^)/3'
_refine_ls_weighting_scheme calc
_refine_ls_wR_factor_gt 0.1291
_refine_ls_wR_factor_ref 0.1422
_reflns_Friedel_coverage 0.000
_reflns_number_gt 3277
_reflns_number_total 4534
_reflns_threshold_expression 'I > 2\s(I)'
_cod_data_source_file c5sc01077b2.cif
_cod_data_source_block AD300
_cod_depositor_comments 'Adding full bibliography for 1519426--1519429.cif.'
_cod_original_cell_volume 1151.7(5)
_cod_database_code 1519429
_shelx_space_group_comment
;
The symmetry employed for this shelxl refinement is uniquely defined
by the following loop, which should always be used as a source of
symmetry information in preference to the above space-group names.
They are only intended as comments.
;
_shelx_estimated_absorpt_t_min 0.985
_shelx_estimated_absorpt_t_max 0.997
_shelxl_version_number 2014/6

loop_
_space_group_symop_operation_xyz
'x, y, z'
'-x, -y, -z'

loop_
_atom_site_label
_atom_site_type_symbol
_atom_site_fract_x
_atom_site_fract_y
_atom_site_fract_z
_atom_site_U_iso_or_equiv
_atom_site_adp_type
_atom_site_occupancy
_atom_site_site_symmetry_order
_atom_site_calc_flag
_atom_site_refinement_flags_posn
_atom_site_refinement_flags_adp
_atom_site_refinement_flags_occupancy
_atom_site_disorder_assembly
_atom_site_disorder_group
N1_1 N 0.65928(16) 0.39742(15) 0.24041(10) 0.0219(3) Uani 1 1 d D . . . .
B2_1 B 0.4980(2) 0.4099(2) 0.25667(14) 0.0225(4) Uani 1 1 d . . . . .
C3_1 C 0.35862(19) 0.54811(17) 0.25548(12) 0.0213(4) Uani 1 1 d . . . . .
C4_1 C 0.3038(2) 0.63888(18) 0.17167(12) 0.0235(4) Uani 1 1 d . . . . .
C5_1 C 0.1719(2) 0.75444(18) 0.17316(13) 0.0255(4) Uani 1 1 d . . . . .
C6_1 C 0.0988(2) 0.77691(19) 0.25868(13) 0.0277(4) Uani 1 1 d . . . . .
H6_1 H 0.0100 0.8551 0.2597 0.033 Uiso 1 1 calc R U . . .
C7_1 C 0.1495(2) 0.69037(19) 0.34294(13) 0.0257(4) Uani 1 1 d . . . . .
C8_1 C 0.2812(2) 0.57515(18) 0.34146(12) 0.0218(4) Uani 1 1 d . . . . .
C9_1 C 0.3834(2) 0.6134(2) 0.07885(12) 0.0311(5) Uani 1 1 d . . . . .
H9A_1 H 0.4121 0.7094 0.0384 0.047 Uiso 1 1 calc R U . . .
H9B_1 H 0.3128 0.5790 0.0493 0.047 Uiso 1 1 calc R U . . .
H9C_1 H 0.4771 0.5353 0.0885 0.047 Uiso 1 1 calc R U . . .
C10_1 C 0.1109(2) 0.8520(2) 0.08386(14) 0.0346(5) Uani 1 1 d . . . . .
H10A_1 H 0.0172 0.9235 0.0986 0.052 Uiso 1 1 calc R U . . .
H10B_1 H 0.0858 0.7862 0.0499 0.052 Uiso 1 1 calc R U . . .
H10C_1 H 0.1901 0.9096 0.0451 0.052 Uiso 1 1 calc R U . . .
C11_1 C 0.0636(2) 0.7198(2) 0.43379(14) 0.0341(5) Uani 1 1 d . . . . .
H11A_1 H 0.0347 0.6244 0.4750 0.051 Uiso 1 1 calc R U . . .
H11B_1 H -0.0304 0.7965 0.4214 0.051 Uiso 1 1 calc R U . . .
H11C_1 H 0.1305 0.7576 0.4639 0.051 Uiso 1 1 calc R U . . .
C12_1 C 0.3397(2) 0.4814(2) 0.43266(12) 0.0287(4) Uani 1 1 d . . . . .
H12A_1 H 0.3486 0.5501 0.4697 0.043 Uiso 1 1 calc R U . . .
H12B_1 H 0.4417 0.4200 0.4198 0.043 Uiso 1 1 calc R U . . .
H12C_1 H 0.2666 0.4135 0.4675 0.043 Uiso 1 1 calc R U . . .
C1_2 C 0.7778(4) 0.4938(4) 0.2165(2) 0.0329(5) Uani 0.606(5) 1 d D U P A 1
H1_2 H 0.8699 0.4338 0.2482 0.039 Uiso 0.606(5) 1 calc R U P A 1
C2_2 C 0.7180(5) 0.6327(5) 0.2548(4) 0.070(2) Uani 0.606(5) 1 d D U P A 1
H2A_2 H 0.7992 0.6951 0.2415 0.105 Uiso 0.606(5) 1 calc R U P A 1
H2B_2 H 0.6891 0.5996 0.3224 0.105 Uiso 0.606(5) 1 calc R U P A 1
H2C_2 H 0.6268 0.6933 0.2252 0.105 Uiso 0.606(5) 1 calc R U P A 1
C3_2 C 0.8304(5) 0.5370(5) 0.1127(2) 0.0568(14) Uani 0.606(5) 1 d D U P A 1
H3A_2 H 0.9112 0.5999 0.0999 0.085 Uiso 0.606(5) 1 calc R U P A 1
H3B_2 H 0.7419 0.5951 0.0796 0.085 Uiso 0.606(5) 1 calc R U P A 1
H3C_2 H 0.8722 0.4439 0.0913 0.085 Uiso 0.606(5) 1 calc R U P A 1
C1_12 C 0.7734(6) 0.4962(6) 0.2262(3) 0.0329(5) Uani 0.394(5) 1 d D U P A 2
H1_12 H 0.8739 0.4441 0.1985 0.039 Uiso 0.394(5) 1 calc R U P A 2
C2_12 C 0.8007(9) 0.5206(9) 0.3166(4) 0.065(2) Uani 0.394(5) 1 d D U P A 2
H2A_12 H 0.8818 0.5831 0.3040 0.097 Uiso 0.394(5) 1 calc R U P A 2
H2B_12 H 0.8337 0.4214 0.3595 0.097 Uiso 0.394(5) 1 calc R U P A 2
H2C_12 H 0.7044 0.5733 0.3449 0.097 Uiso 0.394(5) 1 calc R U P A 2
C3_12 C 0.7279(10) 0.6480(8) 0.1575(7) 0.082(3) Uani 0.394(5) 1 d D U P A 2
H3A_12 H 0.8074 0.7112 0.1485 0.123 Uiso 0.394(5) 1 calc R U P A 2
H3B_12 H 0.6280 0.7008 0.1818 0.123 Uiso 0.394(5) 1 calc R U P A 2
H3C_12 H 0.7189 0.6305 0.0976 0.123 Uiso 0.394(5) 1 calc R U P A 2
C1_3 C 0.6934(2) 0.2251(2) 0.26431(15) 0.0204(4) Uani 0.8602(16) 1 d D U P A 1
C2_3 C 0.5136(2) 0.2249(2) 0.29392(13) 0.0199(4) Uani 0.8602(16) 1 d D U P A 1
H2_3 H 0.4940 0.1984 0.3636 0.024 Uiso 0.8602(16) 1 calc R U P A 1
N3_3 N 0.4424(2) 0.1251(2) 0.26189(11) 0.0227(4) Uani 0.8602(16) 1 d D U P A 1
C4_3 C 0.7628(2) 0.1602(2) 0.18090(15) 0.0260(5) Uani 0.8602(16) 1 d D U P A 1
H4A_3 H 0.7559 0.0514 0.1969 0.039 Uiso 0.8602(16) 1 calc R U P A 1
H4B_3 H 0.8719 0.1721 0.1642 0.039 Uiso 0.8602(16) 1 calc R U P A 1
H4C_3 H 0.7053 0.2154 0.1279 0.039 Uiso 0.8602(16) 1 calc R U P A 1
C5_3 C 0.7909(3) 0.1538(3) 0.34436(17) 0.0295(5) Uani 0.8602(16) 1 d D U P A 1
H5A_3 H 0.7886 0.0439 0.3662 0.044 Uiso 0.8602(16) 1 calc R U P A 1
H5B_3 H 0.7488 0.2022 0.3957 0.044 Uiso 0.8602(16) 1 calc R U P A 1
H5C_3 H 0.8983 0.1694 0.3228 0.044 Uiso 0.8602(16) 1 calc R U P A 1
C1_4 C 0.3815(3) 0.1885(2) 0.17167(14) 0.0266(4) Uani 0.8602(16) 1 d D U P A 1
H1_4 H 0.4426 0.2697 0.1349 0.032 Uiso 0.8602(16) 1 calc R U P A 1
C2_4 C 0.2091(3) 0.2656(3) 0.17575(17) 0.0353(6) Uani 0.8602(16) 1 d D U P A 1
H2A_4 H 0.1826 0.3126 0.1122 0.053 Uiso 0.8602(16) 1 calc R U P A 1
H2B_4 H 0.1912 0.3446 0.2100 0.053 Uiso 0.8602(16) 1 calc R U P A 1
H2C_4 H 0.1439 0.1886 0.2077 0.053 Uiso 0.8602(16) 1 calc R U P A 1
C3_4 C 0.4130(3) 0.0663(3) 0.11710(16) 0.0363(6) Uani 0.8602(16) 1 d D U P A 1
H3A_4 H 0.3797 0.1123 0.0551 0.054 Uiso 0.8602(16) 1 calc R U P A 1
H3B_4 H 0.3553 -0.0162 0.1507 0.054 Uiso 0.8602(16) 1 calc R U P A 1
H3C_4 H 0.5244 0.0246 0.1106 0.054 Uiso 0.8602(16) 1 calc R U P A 1
C1_5 C 0.3529(2) 0.0221(2) 0.33454(14) 0.0254(5) Uani 0.8602(16) 1 d D U P A 1
H1_5 H 0.2956 -0.0252 0.3020 0.030 Uiso 0.8602(16) 1 calc R U P A 1
C2_5 C 0.2314(3) 0.0998(3) 0.40111(17) 0.0279(5) Uani 0.8602(16) 1 d D U P A 1
H2A_5 H 0.1644 0.0275 0.4387 0.042 Uiso 0.8602(16) 1 calc R U P A 1
H2B_5 H 0.1682 0.1899 0.3646 0.042 Uiso 0.8602(16) 1 calc R U P A 1
H2C_5 H 0.2844 0.1313 0.4424 0.042 Uiso 0.8602(16) 1 calc R U P A 1
C3_5 C 0.4641(4) -0.1076(3) 0.39018(19) 0.0331(7) Uani 0.8602(16) 1 d D U P A 1
H3A_5 H 0.4045 -0.1779 0.4373 0.050 Uiso 0.8602(16) 1 calc R U P A 1
H3B_5 H 0.5256 -0.0650 0.4211 0.050 Uiso 0.8602(16) 1 calc R U P A 1
H3C_5 H 0.5335 -0.1632 0.3479 0.050 Uiso 0.8602(16) 1 calc R U P A 1
C1_13 C 0.7094(8) 0.2477(10) 0.2217(6) 0.0227(10) Uani 0.1398(16) 1 d D U P A 2
C2_13 C 0.5334(8) 0.2527(9) 0.2144(6) 0.0221(9) Uani 0.1398(16) 1 d D U P A 2
H2_13 H 0.5184 0.2872 0.1469 0.027 Uiso 0.1398(16) 1 calc R U P A 2
N3_13 N 0.4657(10) 0.1168(10) 0.2559(4) 0.0236(8) Uani 0.1398(16) 1 d D U P A 2
C4_13 C 0.8205(11) 0.2390(14) 0.1334(6) 0.029(2) Uani 0.1398(16) 1 d D U P A 2
H4A_13 H 0.8440 0.1335 0.1275 0.044 Uiso 0.1398(16) 1 calc R U P A 2
H4B_13 H 0.9168 0.2715 0.1367 0.044 Uiso 0.1398(16) 1 calc R U P A 2
H4C_13 H 0.7725 0.3065 0.0791 0.044 Uiso 0.1398(16) 1 calc R U P A 2
C5_13 C 0.7712(12) 0.1306(14) 0.3063(7) 0.0251(18) Uani 0.1398(16) 1 d D U P A 2
H5A_13 H 0.7552 0.0289 0.3068 0.038 Uiso 0.1398(16) 1 calc R U P A 2
H5B_13 H 0.7161 0.1577 0.3633 0.038 Uiso 0.1398(16) 1 calc R U P A 2
H5C_13 H 0.8824 0.1296 0.3034 0.038 Uiso 0.1398(16) 1 calc R U P A 2
C1_14 C 0.3972(9) 0.0569(9) 0.1952(5) 0.0260(10) Uani 0.1398(16) 1 d D U P A 2
H1_14 H 0.3450 -0.0280 0.2368 0.031 Uiso 0.1398(16) 1 calc R U P A 2
C2_14 C 0.5153(13) -0.0120(13) 0.1232(7) 0.032(2) Uani 0.1398(16) 1 d D U P A 2
H2A_14 H 0.4694 -0.0829 0.1032 0.049 Uiso 0.1398(16) 1 calc R U P A 2
H2B_14 H 0.6092 -0.0672 0.1516 0.049 Uiso 0.1398(16) 1 calc R U P A 2
H2C_14 H 0.5421 0.0704 0.0690 0.049 Uiso 0.1398(16) 1 calc R U P A 2
C3_14 C 0.2707(12) 0.1781(13) 0.1467(8) 0.0330(17) Uani 0.1398(16) 1 d D U P A 2
H3A_14 H 0.2372 0.1406 0.1001 0.049 Uiso 0.1398(16) 1 calc R U P A 2
H3B_14 H 0.3119 0.2725 0.1158 0.049 Uiso 0.1398(16) 1 calc R U P A 2
H3C_14 H 0.1820 0.1989 0.1930 0.049 Uiso 0.1398(16) 1 calc R U P A 2
C1_15 C 0.4055(10) 0.0844(10) 0.3553(4) 0.0246(9) Uani 0.1398(16) 1 d D U P A 2
H1_15 H 0.4569 0.1423 0.3844 0.029 Uiso 0.1398(16) 1 calc R U P A 2
C2_15 C 0.440(2) -0.0859(13) 0.4089(9) 0.028(2) Uani 0.1398(16) 1 d D U P A 2
H2A_15 H 0.4097 -0.0958 0.4758 0.042 Uiso 0.1398(16) 1 calc R U P A 2
H2B_15 H 0.5516 -0.1251 0.3975 0.042 Uiso 0.1398(16) 1 calc R U P A 2
H2C_15 H 0.3816 -0.1448 0.3873 0.042 Uiso 0.1398(16) 1 calc R U P A 2
C3_15 C 0.2314(12) 0.1447(17) 0.3688(9) 0.028(2) Uani 0.1398(16) 1 d D U P A 2
H3A_15 H 0.1991 0.1504 0.4336 0.042 Uiso 0.1398(16) 1 calc R U P A 2
H3B_15 H 0.1751 0.0755 0.3547 0.042 Uiso 0.1398(16) 1 calc R U P A 2
H3C_15 H 0.2082 0.2470 0.3268 0.042 Uiso 0.1398(16) 1 calc R U P A 2

loop_
_atom_site_aniso_label
_atom_site_aniso_U_11
_atom_site_aniso_U_22
_atom_site_aniso_U_33
_atom_site_aniso_U_23
_atom_site_aniso_U_13
_atom_site_aniso_U_12
N1_1 0.0150(7) 0.0188(7) 0.0311(8) -0.0061(6) -0.0029(6) -0.0018(6)
B2_1 0.0195(10) 0.0196(9) 0.0275(10) -0.0061(7) -0.0032(9) -0.0012(8)
C3_1 0.0143(9) 0.0169(7) 0.0319(9) -0.0064(7) -0.0014(8) -0.0026(7)
C4_1 0.0199(9) 0.0174(7) 0.0326(9) -0.0065(7) -0.0028(8) -0.0023(7)
C5_1 0.0210(9) 0.0182(8) 0.0377(10) -0.0062(7) -0.0095(8) -0.0007(7)
C6_1 0.0163(9) 0.0195(8) 0.0482(11) -0.0133(8) -0.0064(9) 0.0026(7)
C7_1 0.0185(9) 0.0222(8) 0.0391(10) -0.0137(7) 0.0003(8) -0.0042(7)
C8_1 0.0159(9) 0.0201(8) 0.0310(9) -0.0080(7) -0.0035(8) -0.0040(7)
C9_1 0.0318(11) 0.0243(8) 0.0312(10) -0.0044(7) -0.0038(9) 0.0038(8)
C10_1 0.0312(11) 0.0238(9) 0.0462(12) -0.0064(8) -0.0145(9) 0.0048(8)
C11_1 0.0261(11) 0.0315(9) 0.0456(12) -0.0184(8) 0.0017(9) -0.0006(8)
C12_1 0.0234(10) 0.0303(9) 0.0316(10) -0.0095(7) -0.0030(8) -0.0012(8)
C1_2 0.0204(10) 0.0291(9) 0.0480(13) -0.0078(9) -0.0008(10) -0.0075(8)
C2_2 0.036(2) 0.048(3) 0.138(5) -0.050(3) 0.014(3) -0.021(2)
C3_2 0.046(3) 0.059(3) 0.061(3) 0.005(2) 0.002(2) -0.034(2)
C1_12 0.0204(10) 0.0291(9) 0.0480(13) -0.0078(9) -0.0008(10) -0.0075(8)
C2_12 0.070(5) 0.080(5) 0.065(4) -0.027(4) -0.008(4) -0.048(4)
C3_12 0.070(5) 0.053(4) 0.107(7) 0.034(4) -0.029(5) -0.036(4)
C1_3 0.0155(9) 0.0184(8) 0.0255(9) -0.0052(7) -0.0027(8) 0.0006(7)
C2_3 0.0175(8) 0.0194(7) 0.0221(8) -0.0055(6) -0.0018(7) -0.0018(7)
N3_3 0.0241(8) 0.0219(7) 0.0233(7) -0.0049(6) -0.0024(6) -0.0083(6)
C4_3 0.0164(10) 0.0262(10) 0.0326(11) -0.0091(8) -0.0005(9) 0.0022(8)
C5_3 0.0202(11) 0.0322(11) 0.0304(12) -0.0029(9) -0.0048(10) 0.0017(9)
C1_4 0.0274(10) 0.0279(8) 0.0253(9) -0.0036(7) -0.0033(8) -0.0106(8)
C2_4 0.0278(12) 0.0428(12) 0.0331(12) -0.0004(10) -0.0084(10) -0.0104(10)
C3_4 0.0436(14) 0.0394(12) 0.0312(11) -0.0098(9) -0.0019(11) -0.0196(11)
C1_5 0.0254(10) 0.0227(8) 0.0270(9) -0.0032(7) -0.0007(8) -0.0083(8)
C2_5 0.0239(11) 0.0300(12) 0.0271(12) -0.0017(9) 0.0003(10) -0.0092(10)
C3_5 0.0352(15) 0.0243(10) 0.0335(13) -0.0021(10) 0.0022(12) -0.0041(10)
C1_13 0.0172(16) 0.0232(16) 0.0255(17) -0.0048(16) -0.0023(16) -0.0013(15)
C2_13 0.0205(13) 0.0218(13) 0.0240(13) -0.0050(13) -0.0027(13) -0.0047(12)
N3_13 0.0243(13) 0.0230(12) 0.0242(12) -0.0046(11) -0.0022(12) -0.0079(12)
C4_13 0.021(4) 0.030(4) 0.032(3) -0.007(3) 0.001(3) 0.000(3)
C5_13 0.017(3) 0.027(3) 0.029(3) -0.005(3) -0.003(3) -0.001(3)
C1_14 0.0286(17) 0.0262(16) 0.0255(16) -0.0065(15) -0.0027(15) -0.0106(16)
C2_14 0.040(4) 0.029(4) 0.031(3) -0.011(3) 0.001(3) -0.012(3)
C3_14 0.033(3) 0.035(3) 0.032(3) -0.004(3) -0.005(3) -0.012(3)
C1_15 0.0247(15) 0.0233(14) 0.0254(14) -0.0049(13) -0.0011(14) -0.0071(14)
C2_15 0.029(3) 0.024(3) 0.028(3) -0.007(3) 0.005(3) -0.007(3)
C3_15 0.026(3) 0.029(3) 0.026(3) -0.002(3) 0.002(3) -0.009(3)

loop_
_atom_type_symbol
_atom_type_description
_atom_type_scat_dispersion_real
_atom_type_scat_dispersion_imag
_atom_type_scat_source
C C 0.0033 0.0016 'International Tables Vol C Tables 4.2.6.8 and 6.1.1.4'
H H 0.0000 0.0000 'International Tables Vol C Tables 4.2.6.8 and 6.1.1.4'
B B 0.0013 0.0007 'International Tables Vol C Tables 4.2.6.8 and 6.1.1.4'
N N 0.0061 0.0033 'International Tables Vol C Tables 4.2.6.8 and 6.1.1.4'

loop_
_geom_angle_atom_site_label_1
_geom_angle_atom_site_label_2
_geom_angle_atom_site_label_3
_geom_angle
B2_1 N1_1 C1_13 102.6(3)
B2_1 N1_1 C1_12 137.7(3)
C1_13 N1_1 C1_12 119.1(4)
B2_1 N1_1 C1_2 140.0(2)
B2_1 N1_1 C1_3 95.62(13)
C1_2 N1_1 C1_3 124.3(2)
N1_1 B2_1 C3_1 134.14(16)
N1_1 B2_1 C2_3 90.94(13)
C3_1 B2_1 C2_3 134.22(17)
N1_1 B2_1 C2_13 83.7(3)
C3_1 B2_1 C2_13 133.7(3)
C4_1 C3_1 C8_1 119.43(14)
C4_1 C3_1 B2_1 121.55(15)
C8_1 C3_1 B2_1 118.90(14)
C3_1 C4_1 C5_1 120.34(16)
C3_1 C4_1 C9_1 120.87(14)
C5_1 C4_1 C9_1 118.79(15)
C6_1 C5_1 C4_1 118.52(16)
C6_1 C5_1 C10_1 120.53(15)
C4_1 C5_1 C10_1 120.96(16)
C5_1 C6_1 C7_1 122.99(15)
C5_1 C6_1 H6_1 118.5
C7_1 C6_1 H6_1 118.5
C6_1 C7_1 C8_1 118.51(16)
C6_1 C7_1 C11_1 120.29(15)
C8_1 C7_1 C11_1 121.20(16)
C7_1 C8_1 C3_1 120.21(15)
C7_1 C8_1 C12_1 119.20(15)
C3_1 C8_1 C12_1 120.59(14)
C4_1 C9_1 H9A_1 109.5
C4_1 C9_1 H9B_1 109.5
H9A_1 C9_1 H9B_1 109.5
C4_1 C9_1 H9C_1 109.5
H9A_1 C9_1 H9C_1 109.5
H9B_1 C9_1 H9C_1 109.5
C5_1 C10_1 H10A_1 109.5
C5_1 C10_1 H10B_1 109.5
H10A_1 C10_1 H10B_1 109.5
C5_1 C10_1 H10C_1 109.5
H10A_1 C10_1 H10C_1 109.5
H10B_1 C10_1 H10C_1 109.5
C7_1 C11_1 H11A_1 109.5
C7_1 C11_1 H11B_1 109.5
H11A_1 C11_1 H11B_1 109.5
C7_1 C11_1 H11C_1 109.5
H11A_1 C11_1 H11C_1 109.5
H11B_1 C11_1 H11C_1 109.5
C8_1 C12_1 H12A_1 109.5
C8_1 C12_1 H12B_1 109.5
H12A_1 C12_1 H12B_1 109.5
C8_1 C12_1 H12C_1 109.5
H12A_1 C12_1 H12C_1 109.5
H12B_1 C12_1 H12C_1 109.5
N1_1 C1_2 C2_2 109.3(3)
N1_1 C1_2 C3_2 112.2(2)
C2_2 C1_2 C3_2 112.2(4)
N1_1 C1_2 H1_2 107.7
C2_2 C1_2 H1_2 107.7
C3_2 C1_2 H1_2 107.7
C1_2 C2_2 H2A_2 109.5
C1_2 C2_2 H2B_2 109.5
H2A_2 C2_2 H2B_2 109.5
C1_2 C2_2 H2C_2 109.5
H2A_2 C2_2 H2C_2 109.5
H2B_2 C2_2 H2C_2 109.5
C1_2 C3_2 H3A_2 109.5
C1_2 C3_2 H3B_2 109.5
H3A_2 C3_2 H3B_2 109.5
C1_2 C3_2 H3C_2 109.5
H3A_2 C3_2 H3C_2 109.5
H3B_2 C3_2 H3C_2 109.5
N1_1 C1_12 C2_12 112.3(4)
N1_1 C1_12 C3_12 111.3(4)
C2_12 C1_12 C3_12 110.5(7)
N1_1 C1_12 H1_12 107.5
C2_12 C1_12 H1_12 107.5
C3_12 C1_12 H1_12 107.5
C1_12 C2_12 H2A_12 109.5
C1_12 C2_12 H2B_12 109.5
H2A_12 C2_12 H2B_12 109.5
C1_12 C2_12 H2C_12 109.5
H2A_12 C2_12 H2C_12 109.5
H2B_12 C2_12 H2C_12 109.5
C1_12 C3_12 H3A_12 109.5
C1_12 C3_12 H3B_12 109.5
H3A_12 C3_12 H3B_12 109.5
C1_12 C3_12 H3C_12 109.5
H3A_12 C3_12 H3C_12 109.5
H3B_12 C3_12 H3C_12 109.5
N1_1 C1_3 C5_3 113.45(17)
N1_1 C1_3 C4_3 113.69(16)
C5_3 C1_3 C4_3 110.66(16)
N1_1 C1_3 C2_3 88.78(12)
C5_3 C1_3 C2_3 114.02(17)
C4_3 C1_3 C2_3 114.77(17)
N3_3 C2_3 C1_3 118.32(15)
N3_3 C2_3 B2_1 127.72(17)
C1_3 C2_3 B2_1 84.27(13)
N3_3 C2_3 H2_3 107.9
C1_3 C2_3 H2_3 107.9
B2_1 C2_3 H2_3 107.9
C2_3 N3_3 C1_4 116.86(16)
C2_3 N3_3 C1_5 115.99(16)
C1_4 N3_3 C1_5 116.55(17)
C1_3 C4_3 H4A_3 109.5
C1_3 C4_3 H4B_3 109.5
H4A_3 C4_3 H4B_3 109.5
C1_3 C4_3 H4C_3 109.5
H4A_3 C4_3 H4C_3 109.5
H4B_3 C4_3 H4C_3 109.5
C1_3 C5_3 H5A_3 109.5
C1_3 C5_3 H5B_3 109.5
H5A_3 C5_3 H5B_3 109.5
C1_3 C5_3 H5C_3 109.5
H5A_3 C5_3 H5C_3 109.5
H5B_3 C5_3 H5C_3 109.5
N3_3 C1_4 C3_4 110.34(17)
N3_3 C1_4 C2_4 115.85(18)
C3_4 C1_4 C2_4 110.52(19)
N3_3 C1_4 H1_4 106.5
C3_4 C1_4 H1_4 106.5
C2_4 C1_4 H1_4 106.5
C1_4 C2_4 H2A_4 109.5
C1_4 C2_4 H2B_4 109.5
H2A_4 C2_4 H2B_4 109.5
C1_4 C2_4 H2C_4 109.5
H2A_4 C2_4 H2C_4 109.5
H2B_4 C2_4 H2C_4 109.5
C1_4 C3_4 H3A_4 109.5
C1_4 C3_4 H3B_4 109.5
H3A_4 C3_4 H3B_4 109.5
C1_4 C3_4 H3C_4 109.5
H3A_4 C3_4 H3C_4 109.5
H3B_4 C3_4 H3C_4 109.5
N3_3 C1_5 C3_5 109.54(19)
N3_3 C1_5 C2_5 115.29(17)
C3_5 C1_5 C2_5 110.18(18)
N3_3 C1_5 H1_5 107.2
C3_5 C1_5 H1_5 107.2
C2_5 C1_5 H1_5 107.2
C1_5 C2_5 H2A_5 109.5
C1_5 C2_5 H2B_5 109.5
H2A_5 C2_5 H2B_5 109.5
C1_5 C2_5 H2C_5 109.5
H2A_5 C2_5 H2C_5 109.5
H2B_5 C2_5 H2C_5 109.5
C1_5 C3_5 H3A_5 109.5
C1_5 C3_5 H3B_5 109.5
H3A_5 C3_5 H3B_5 109.5
C1_5 C3_5 H3C_5 109.5
H3A_5 C3_5 H3C_5 109.5
H3B_5 C3_5 H3C_5 109.5
N1_1 C1_13 C5_13 110.6(7)
N1_1 C1_13 C4_13 116.8(7)
C5_13 C1_13 C4_13 111.1(4)
N1_1 C1_13 C2_13 86.3(5)
C5_13 C1_13 C2_13 114.5(4)
C4_13 C1_13 C2_13 115.4(5)
N3_13 C2_13 C1_13 119.5(4)
N3_13 C2_13 B2_1 125.5(6)
C1_13 C2_13 B2_1 85.4(5)
N3_13 C2_13 H2_13 108.1
C1_13 C2_13 H2_13 108.1
B2_1 C2_13 H2_13 108.1
C2_13 N3_13 C1_15 118.6(4)
C2_13 N3_13 C1_14 117.9(4)
C1_15 N3_13 C1_14 117.9(4)
C1_13 C4_13 H4A_13 109.5
C1_13 C4_13 H4B_13 109.5
H4A_13 C4_13 H4B_13 109.5
C1_13 C4_13 H4C_13 109.5
H4A_13 C4_13 H4C_13 109.5
H4B_13 C4_13 H4C_13 109.5
C1_13 C5_13 H5A_13 109.5
C1_13 C5_13 H5B_13 109.5
H5A_13 C5_13 H5B_13 109.5
C1_13 C5_13 H5C_13 109.5
H5A_13 C5_13 H5C_13 109.5
H5B_13 C5_13 H5C_13 109.5
N3_13 C1_14 C3_14 111.1(4)
N3_13 C1_14 C2_14 114.8(5)
C3_14 C1_14 C2_14 110.4(4)
N3_13 C1_14 H1_14 106.7
C3_14 C1_14 H1_14 106.7
C2_14 C1_14 H1_14 106.7
C1_14 C2_14 H2A_14 109.5
C1_14 C2_14 H2B_14 109.5
H2A_14 C2_14 H2B_14 109.5
C1_14 C2_14 H2C_14 109.5
H2A_14 C2_14 H2C_14 109.5
H2B_14 C2_14 H2C_14 109.5
C1_14 C3_14 H3A_14 109.5
C1_14 C3_14 H3B_14 109.5
H3A_14 C3_14 H3B_14 109.5
C1_14 C3_14 H3C_14 109.5
H3A_14 C3_14 H3C_14 109.5
H3B_14 C3_14 H3C_14 109.5
N3_13 C1_15 C3_15 110.7(5)
N3_13 C1_15 C2_15 114.6(5)
C3_15 C1_15 C2_15 109.9(5)
N3_13 C1_15 H1_15 107.1
C3_15 C1_15 H1_15 107.1
C2_15 C1_15 H1_15 107.1
C1_15 C2_15 H2A_15 109.5
C1_15 C2_15 H2B_15 109.5
H2A_15 C2_15 H2B_15 109.5
C1_15 C2_15 H2C_15 109.5
H2A_15 C2_15 H2C_15 109.5
H2B_15 C2_15 H2C_15 109.5
C1_15 C3_15 H3A_15 109.5
C1_15 C3_15 H3B_15 109.5
H3A_15 C3_15 H3B_15 109.5
C1_15 C3_15 H3C_15 109.5
H3A_15 C3_15 H3C_15 109.5
H3B_15 C3_15 H3C_15 109.5

loop_
_geom_bond_atom_site_label_1
_geom_bond_atom_site_label_2
_geom_bond_distance
N1_1 B2_1 1.397(2)
N1_1 C1_13 1.452(9)
N1_1 C1_12 1.458(3)
N1_1 C1_2 1.458(3)
N1_1 C1_3 1.507(2)
B2_1 C3_1 1.575(2)
B2_1 C2_3 1.626(3)
B2_1 C2_13 1.697(9)
C3_1 C4_1 1.406(2)
C3_1 C8_1 1.416(2)
C4_1 C5_1 1.408(2)
C4_1 C9_1 1.508(2)
C5_1 C6_1 1.386(3)
C5_1 C10_1 1.509(2)
C6_1 C7_1 1.388(3)
C6_1 H6_1 0.9500
C7_1 C8_1 1.404(2)
C7_1 C11_1 1.510(2)
C8_1 C12_1 1.514(2)
C9_1 H9A_1 0.9800
C9_1 H9B_1 0.9800
C9_1 H9C_1 0.9800
C10_1 H10A_1 0.9800
C10_1 H10B_1 0.9800
C10_1 H10C_1 0.9800
C11_1 H11A_1 0.9800
C11_1 H11B_1 0.9800
C11_1 H11C_1 0.9800
C12_1 H12A_1 0.9800
C12_1 H12B_1 0.9800
C12_1 H12C_1 0.9800
C1_2 C2_2 1.512(3)
C1_2 C3_2 1.512(3)
C1_2 H1_2 1.0000
C2_2 H2A_2 0.9800
C2_2 H2B_2 0.9800
C2_2 H2C_2 0.9800
C3_2 H3A_2 0.9800
C3_2 H3B_2 0.9800
C3_2 H3C_2 0.9800
C1_12 C2_12 1.511(3)
C1_12 C3_12 1.512(3)
C1_12 H1_12 1.0000
C2_12 H2A_12 0.9800
C2_12 H2B_12 0.9800
C2_12 H2C_12 0.9800
C3_12 H3A_12 0.9800
C3_12 H3B_12 0.9800
C3_12 H3C_12 0.9800
C1_3 C5_3 1.522(3)
C1_3 C4_3 1.520(3)
C1_3 C2_3 1.582(3)
C2_3 N3_3 1.450(3)
C2_3 H2_3 1.0000
N3_3 C1_4 1.468(3)
N3_3 C1_5 1.471(3)
C4_3 H4A_3 0.9800
C4_3 H4B_3 0.9800
C4_3 H4C_3 0.9800
C5_3 H5A_3 0.9800
C5_3 H5B_3 0.9800
C5_3 H5C_3 0.9800
C1_4 C3_4 1.531(3)
C1_4 C2_4 1.543(3)
C1_4 H1_4 1.0000
C2_4 H2A_4 0.9800
C2_4 H2B_4 0.9800
C2_4 H2C_4 0.9800
C3_4 H3A_4 0.9800
C3_4 H3B_4 0.9800
C3_4 H3C_4 0.9800
C1_5 C3_5 1.526(3)
C1_5 C2_5 1.542(3)
C1_5 H1_5 1.0000
C2_5 H2A_5 0.9800
C2_5 H2B_5 0.9800
C2_5 H2C_5 0.9800
C3_5 H3A_5 0.9800
C3_5 H3B_5 0.9800
C3_5 H3C_5 0.9800
C1_13 C5_13 1.519(4)
C1_13 C4_13 1.520(4)
C1_13 C2_13 1.579(4)
C2_13 N3_13 1.443(4)
C2_13 H2_13 1.0000
N3_13 C1_15 1.465(4)
N3_13 C1_14 1.465(4)
C4_13 H4A_13 0.9800
C4_13 H4B_13 0.9800
C4_13 H4C_13 0.9800
C5_13 H5A_13 0.9800
C5_13 H5B_13 0.9800
C5_13 H5C_13 0.9800
C1_14 C3_14 1.530(4)
C1_14 C2_14 1.544(4)
C1_14 H1_14 1.0000
C2_14 H2A_14 0.9800
C2_14 H2B_14 0.9800
C2_14 H2C_14 0.9800
C3_14 H3A_14 0.9800
C3_14 H3B_14 0.9800
C3_14 H3C_14 0.9800
C1_15 C3_15 1.526(4)
C1_15 C2_15 1.545(4)
C1_15 H1_15 1.0000
C2_15 H2A_15 0.9800
C2_15 H2B_15 0.9800
C2_15 H2C_15 0.9800
C3_15 H3A_15 0.9800
C3_15 H3B_15 0.9800
C3_15 H3C_15 0.9800

loop_
_geom_torsion_atom_site_label_1
_geom_torsion_atom_site_label_2
_geom_torsion_atom_site_label_3
_geom_torsion_atom_site_label_4
_geom_torsion
C1_13 N1_1 B2_1 C3_1 -160.8(4)
C1_12 N1_1 B2_1 C3_1 8.9(4)
C1_2 N1_1 B2_1 C3_1 0.6(4)
C1_3 N1_1 B2_1 C3_1 176.0(2)
C1_2 N1_1 B2_1 C2_3 -170.5(3)
C1_3 N1_1 B2_1 C2_3 4.90(15)
C1_13 N1_1 B2_1 C2_13 -11.4(4)
C1_12 N1_1 B2_1 C2_13 158.4(4)
N1_1 B2_1 C3_1 C4_1 81.3(3)
C2_3 B2_1 C3_1 C4_1 -111.2(2)
C2_13 B2_1 C3_1 C4_1 -54.4(4)
N1_1 B2_1 C3_1 C8_1 -102.6(2)
C2_3 B2_1 C3_1 C8_1 64.9(3)
C2_13 B2_1 C3_1 C8_1 121.7(4)
C8_1 C3_1 C4_1 C5_1 -0.8(3)
B2_1 C3_1 C4_1 C5_1 175.29(17)
C8_1 C3_1 C4_1 C9_1 179.94(16)
B2_1 C3_1 C4_1 C9_1 -4.0(3)
C3_1 C4_1 C5_1 C6_1 0.5(3)
C9_1 C4_1 C5_1 C6_1 179.76(17)
C3_1 C4_1 C5_1 C10_1 -179.54(17)
C9_1 C4_1 C5_1 C10_1 -0.2(3)
C4_1 C5_1 C6_1 C7_1 -0.2(3)
C10_1 C5_1 C6_1 C7_1 179.80(17)
C5_1 C6_1 C7_1 C8_1 0.3(3)
C5_1 C6_1 C7_1 C11_1 -179.39(17)
C6_1 C7_1 C8_1 C3_1 -0.6(3)
C11_1 C7_1 C8_1 C3_1 179.07(16)
C6_1 C7_1 C8_1 C12_1 178.97(16)
C11_1 C7_1 C8_1 C12_1 -1.4(3)
C4_1 C3_1 C8_1 C7_1 0.8(3)
B2_1 C3_1 C8_1 C7_1 -175.34(16)
C4_1 C3_1 C8_1 C12_1 -178.70(16)
B2_1 C3_1 C8_1 C12_1 5.1(2)
B2_1 N1_1 C1_2 C2_2 29.9(5)
C1_3 N1_1 C1_2 C2_2 -144.5(4)
B2_1 N1_1 C1_2 C3_2 -95.1(4)
C1_3 N1_1 C1_2 C3_2 90.4(4)
B2_1 N1_1 C1_12 C2_12 78.5(6)
C1_13 N1_1 C1_12 C2_12 -113.0(7)
B2_1 N1_1 C1_12 C3_12 -46.0(7)
C1_13 N1_1 C1_12 C3_12 122.5(7)
B2_1 N1_1 C1_3 C5_3 -120.80(18)
C1_2 N1_1 C1_3 C5_3 55.6(3)
B2_1 N1_1 C1_3 C4_3 111.59(17)
C1_2 N1_1 C1_3 C4_3 -72.0(3)
B2_1 N1_1 C1_3 C2_3 -5.04(15)
C1_2 N1_1 C1_3 C2_3 171.4(2)
N1_1 C1_3 C2_3 N3_3 134.45(16)
C5_3 C1_3 C2_3 N3_3 -110.3(2)
C4_3 C1_3 C2_3 N3_3 18.8(2)
N1_1 C1_3 C2_3 B2_1 4.33(13)
C5_3 C1_3 C2_3 B2_1 119.56(17)
C4_3 C1_3 C2_3 B2_1 -111.32(17)
N1_1 B2_1 C2_3 N3_3 -126.36(19)
C3_1 B2_1 C2_3 N3_3 62.6(3)
N1_1 B2_1 C2_3 C1_3 -4.67(14)
C3_1 B2_1 C2_3 C1_3 -175.7(2)
C1_3 C2_3 N3_3 C1_4 -89.3(2)
B2_1 C2_3 N3_3 C1_4 16.5(3)
C1_3 C2_3 N3_3 C1_5 127.12(19)
B2_1 C2_3 N3_3 C1_5 -127.0(2)
C2_3 N3_3 C1_4 C3_4 141.55(19)
C1_5 N3_3 C1_4 C3_4 -75.1(2)
C2_3 N3_3 C1_4 C2_4 -91.9(2)
C1_5 N3_3 C1_4 C2_4 51.4(2)
C2_3 N3_3 C1_5 C3_5 -74.1(2)
C1_4 N3_3 C1_5 C3_5 142.3(2)
C2_3 N3_3 C1_5 C2_5 50.8(3)
C1_4 N3_3 C1_5 C2_5 -92.8(2)
B2_1 N1_1 C1_13 C5_13 -102.7(5)
C1_12 N1_1 C1_13 C5_13 85.2(5)
B2_1 N1_1 C1_13 C4_13 128.9(5)
C1_12 N1_1 C1_13 C4_13 -43.2(6)
B2_1 N1_1 C1_13 C2_13 12.2(4)
C1_12 N1_1 C1_13 C2_13 -159.9(4)
N1_1 C1_13 C2_13 N3_13 -138.3(6)
C5_13 C1_13 C2_13 N3_13 -27.3(9)
C4_13 C1_13 C2_13 N3_13 103.6(8)
N1_1 C1_13 C2_13 B2_1 -9.8(3)
C5_13 C1_13 C2_13 B2_1 101.3(7)
C4_13 C1_13 C2_13 B2_1 -127.8(7)
N1_1 B2_1 C2_13 N3_13 133.5(6)
C3_1 B2_1 C2_13 N3_13 -76.8(7)
N1_1 B2_1 C2_13 C1_13 10.2(3)
C3_1 B2_1 C2_13 C1_13 159.9(4)
C1_13 C2_13 N3_13 C1_15 84.6(9)
B2_1 C2_13 N3_13 C1_15 -22.2(9)
C1_13 C2_13 N3_13 C1_14 -122.3(8)
B2_1 C2_13 N3_13 C1_14 130.9(6)
C2_13 N3_13 C1_14 C3_14 -57.1(9)
C1_15 N3_13 C1_14 C3_14 96.2(8)
C2_13 N3_13 C1_14 C2_14 69.0(9)
C1_15 N3_13 C1_14 C2_14 -137.6(8)
C2_13 N3_13 C1_15 C3_15 95.3(9)
C1_14 N3_13 C1_15 C3_15 -57.9(10)
C2_13 N3_13 C1_15 C2_15 -139.7(10)
C1_14 N3_13 C1_15 C2_15 67.2(11)
